data_7242508
loop_
_publ_author_name
'Yin, Meng-Ru'
'Yan, Qing-Qing'
'Li, Bin'
'Yong, Guo-Ping'

_publ_section_title
;
 1D ladder and 2D bilayer coordination polymers constructed from a new
 T-shaped ligand: luminescence, magnetic and CO2 gas adsorption properties
;
_journal_issue 17
_journal_name_full CrystEngComm
_journal_page_first 3196
_journal_page_last 3203
_journal_paper_doi 10.1039/D1CE00257K
_journal_volume 23
_journal_year 2021
_chemical_formula_sum 'C36 H28 N4 Ni2 O12'
_chemical_formula_weight 826.00
_space_group_crystal_system orthorhombic
_space_group_IT_number 61
_space_group_name_Hall '-P 2ac 2ab'
_space_group_name_H-M_alt 'P b c a'
_atom_sites_solution_hydrogens mixed
_audit_creation_method SHELXL-2014/7
_audit_update_record
;
2021-02-22 deposited with the CCDC.	2021-03-22 downloaded from the CCDC.
;
_cell_angle_alpha 90
_cell_angle_beta 90
_cell_angle_gamma 90
_cell_formula_units_Z 8
_cell_length_a 18.542(4)
_cell_length_b 14.847(3)
_cell_length_c 27.876(6)
_cell_measurement_reflns_used 2802
_cell_measurement_temperature 293(2)
_cell_measurement_theta_max 70.0103
_cell_measurement_theta_min 4.2401
_cell_volume 7674(3)
_computing_structure_refinement 'SHELXL-2014/7 (Sheldrick, 2014)'
_diffrn_ambient_temperature 293(2)
_diffrn_measured_fraction_theta_full 0.999
_diffrn_measured_fraction_theta_max 0.990
_diffrn_measurement_device_type 'SuperNova, Dual, Cu at zero, AtlasS2'
_diffrn_radiation_type MoK\a
_diffrn_radiation_wavelength 0.71073
_diffrn_reflns_av_R_equivalents 0.0229
_diffrn_reflns_av_unetI/netI 0.0173
_diffrn_reflns_Laue_measured_fraction_full 0.999
_diffrn_reflns_Laue_measured_fraction_max 0.990
_diffrn_reflns_number 7202
_diffrn_reflns_point_group_measured_fraction_full 0.999
_diffrn_reflns_point_group_measured_fraction_max 0.990
_diffrn_reflns_theta_full 25.242
_diffrn_reflns_theta_max 25.669
_diffrn_reflns_theta_min 1.828
_exptl_absorpt_coefficient_mu 1.047
_exptl_crystal_colour green
_exptl_crystal_density_diffrn 1.430
_exptl_crystal_description block
_exptl_crystal_F_000 3392
_platon_squeeze_details
;
;
_refine_diff_density_max 0.698
_refine_diff_density_min -1.043
_refine_diff_density_rms 0.101
_refine_ls_extinction_method none
_refine_ls_goodness_of_fit_ref 1.021
_refine_ls_hydrogen_treatment mixed
_refine_ls_matrix_type full
_refine_ls_number_parameters 515
_refine_ls_number_reflns 7202
_refine_ls_number_restraints 12
_refine_ls_restrained_S_all 1.022
_refine_ls_R_factor_all 0.0512
_refine_ls_R_factor_gt 0.0491
_refine_ls_shift/su_max 0.001
_refine_ls_shift/su_mean 0.000
_refine_ls_structure_factor_coef Fsqd
_refine_ls_weighting_details 'w=1/[\s^2^(Fo^2^)+(0.1237P)^2^+5.7104P] where P=(Fo^2^+2Fc^2^)/3'
_refine_ls_weighting_scheme calc
_refine_ls_wR_factor_gt 0.1611
_refine_ls_wR_factor_ref 0.1641
_reflns_Friedel_coverage 0.000
_reflns_number_gt 6623
_reflns_number_total 7202
_reflns_threshold_expression 'I > 2\s(I)'
_cod_data_source_file d1ce00257k2.cif
_cod_data_source_block 4
_cod_depositor_comments 'Adding full bibliography for 7242505--7242508.cif.'
_cod_database_code 7242508
_shelx_shelxl_version_number 2014/7
_shelx_space_group_comment
;
The symmetry employed for this shelxl refinement is uniquely defined
by the following loop, which should always be used as a source of
symmetry information in preference to the above space-group names.
They are only intended as comments.
;

loop_
_space_group_symop_operation_xyz
'x, y, z'
'-x+1/2, -y, z+1/2'
'-x, y+1/2, -z+1/2'
'x+1/2, -y+1/2, -z'
'-x, -y, -z'
'x-1/2, y, -z-1/2'
'x, -y-1/2, z-1/2'
'-x-1/2, y-1/2, z'

loop_
_atom_site_label
_atom_site_type_symbol
_atom_site_fract_x
_atom_site_fract_y
_atom_site_fract_z
_atom_site_U_iso_or_equiv
_atom_site_adp_type
_atom_site_occupancy
_atom_site_site_symmetry_order
_atom_site_calc_flag
_atom_site_refinement_flags_posn
_atom_site_refinement_flags_adp
_atom_site_refinement_flags_occupancy
_atom_site_disorder_assembly
_atom_site_disorder_group
Ni1 Ni 0.20033(2) 0.01340(3) 0.26065(2) 0.03613(15) Uani 1 1 d . . . . .
Ni2 Ni 0.42082(2) 0.28103(3) 0.00139(2) 0.03870(15) Uani 1 1 d . . . . .
O5 O 0.27643(8) 0.07688(11) 0.21906(6) 0.0219(3) Uani 1 1 d . . . . .
O7 O 0.48203(9) 0.36313(13) -0.03848(6) 0.0290(4) Uani 1 1 d . . . . .
O10 O 0.15395(9) 0.13662(12) 0.28206(7) 0.0294(4) Uani 1 1 d D . . . .
N3 N 0.51007(10) 0.30485(14) 0.05162(7) 0.0214(4) Uani 1 1 d . . . . .
O9 O 0.25445(11) -0.10206(12) 0.23796(7) 0.0345(4) Uani 1 1 d D . . . .
H1 H 0.2918 -0.1079 0.2534 0.052 Uiso 1 1 calc DR U . . .
O6 O 0.26498(11) 0.21909(12) 0.24268(7) 0.0356(5) Uani 1 1 d . . . . .
O1 O 0.13141(9) -0.05966(14) 0.30167(7) 0.0329(4) Uani 1 1 d . . . . .
O3 O 0.35174(9) 0.21487(12) 0.04427(6) 0.0281(4) Uani 1 1 d . . . . .
N1 N 0.11210(10) -0.00379(13) 0.21131(7) 0.0206(4) Uani 1 1 d . . . . .
O12 O 0.35762(10) 0.39208(14) 0.02042(8) 0.0366(4) Uani 1 1 d D . . . .
O8 O 0.57804(10) 0.45204(14) -0.03512(7) 0.0346(4) Uani 1 1 d . . . . .
C1 C 0.05539(12) -0.04174(17) 0.23476(8) 0.0231(5) Uani 1 1 d . . . . .
C35 C 0.54002(12) 0.39064(17) -0.01952(8) 0.0236(5) Uani 1 1 d . . . . .
C21 C 0.65601(12) 0.28352(16) 0.07714(8) 0.0233(5) Uani 1 1 d . . . . .
C36 C 0.29485(11) 0.15780(16) 0.21886(8) 0.0205(4) Uani 1 1 d . . . . .
C30 C 0.73306(12) 0.26876(16) 0.08848(9) 0.0235(5) Uani 1 1 d . . . . .
C19 C 0.56318(12) 0.34118(16) 0.02547(8) 0.0212(4) Uani 1 1 d . . . . .
C27 C 0.35738(12) 0.18347(16) 0.18667(8) 0.0209(4) Uani 1 1 d . . . . .
C23 C 0.52897(12) 0.26213(16) 0.09286(8) 0.0223(5) Uani 1 1 d . . . . .
C26 C 0.36315(13) 0.27028(16) 0.16973(9) 0.0277(5) Uani 1 1 d . . . . .
H26A H 0.3297 0.3132 0.1795 0.033 Uiso 1 1 calc R U . . .
C20 C 0.63562(12) 0.33330(17) 0.03690(8) 0.0236(5) Uani 1 1 d . . . . .
H20A H 0.6704 0.3610 0.0179 0.028 Uiso 1 1 calc R U . . .
C25 C 0.41749(14) 0.29477(17) 0.13860(9) 0.0286(5) Uani 1 1 d . . . . .
H25A H 0.4193 0.3532 0.1267 0.034 Uiso 1 1 calc R U . . .
C17 C 0.07205(13) -0.08162(19) 0.28328(9) 0.0299(5) Uani 1 1 d . . . . .
O4 O 0.38163(14) 0.07074(16) 0.03448(10) 0.0572(7) Uani 1 1 d . . . . .
C6 C 0.16134(12) 0.06064(17) 0.13838(8) 0.0237(5) Uani 1 1 d . . . . .
C3 C -0.02890(12) 0.00131(16) 0.17355(8) 0.0224(5) Uani 1 1 d . . . . .
C2 C -0.01373(12) -0.04233(17) 0.21689(9) 0.0251(5) Uani 1 1 d . . . . .
H2A H -0.0503 -0.0716 0.2336 0.030 Uiso 1 1 calc R U . . .
O2 O 0.02682(11) -0.13226(18) 0.30221(8) 0.0512(6) Uani 1 1 d . . . . .
C8 C 0.27011(14) 0.01942(18) 0.09672(10) 0.0316(6) Uani 1 1 d . . . . .
H8A H 0.3036 -0.0242 0.0878 0.038 Uiso 1 1 calc R U . . .
C4 C 0.02941(12) 0.03765(17) 0.14877(8) 0.0245(5) Uani 1 1 d . . . . .
H4A H 0.0221 0.0660 0.1194 0.029 Uiso 1 1 calc R U . . .
C24 C 0.46965(12) 0.23232(16) 0.12495(8) 0.0221(5) Uani 1 1 d . . . . .
C5 C 0.09837(12) 0.03174(16) 0.16770(8) 0.0222(5) Uani 1 1 d . . . . .
C22 C 0.60073(12) 0.24929(17) 0.10589(8) 0.0246(5) Uani 1 1 d . . . . .
H22A H 0.6119 0.2179 0.1338 0.029 Uiso 1 1 calc R U . . .
C29 C 0.46570(14) 0.14539(18) 0.14344(10) 0.0312(5) Uani 1 1 d . . . . .
H29A H 0.5015 0.1038 0.1360 0.037 Uiso 1 1 calc R U . . .
C11 C 0.16734(14) 0.14690(18) 0.12065(10) 0.0322(6) Uani 1 1 d . . . . .
H11A H 0.1320 0.1894 0.1276 0.039 Uiso 1 1 calc R U . . .
C28 C 0.40879(14) 0.12034(17) 0.17289(10) 0.0306(5) Uani 1 1 d . . . . .
H28A H 0.4050 0.0611 0.1834 0.037 Uiso 1 1 calc R U . . .
O11 O 0.47972(12) 0.16296(14) -0.01345(8) 0.0402(5) Uani 1 1 d D . . . .
C9 C 0.27728(13) 0.10669(18) 0.08025(8) 0.0270(5) Uani 1 1 d . . . . .
C18 C 0.34217(13) 0.13240(18) 0.05051(9) 0.0294(5) Uani 1 1 d . . . . .
C31 C 0.76006(14) 0.26969(18) 0.13500(9) 0.0294(5) Uani 1 1 d . . . . .
H31A H 0.7294 0.2787 0.1610 0.035 Uiso 1 1 calc R U . . .
C10 C 0.22632(14) 0.17045(19) 0.09239(10) 0.0333(6) Uani 1 1 d . . . . .
H10B H 0.2314 0.2294 0.0817 0.040 Uiso 1 1 calc R U . . .
C7 C 0.21333(14) -0.00320(19) 0.12640(10) 0.0311(5) Uani 1 1 d . . . . .
H7A H 0.2098 -0.0614 0.1385 0.037 Uiso 1 1 calc R U . . .
C16 C -0.15849(12) 0.01202(17) 0.19127(9) 0.0244(5) Uani 1 1 d . . . . .
H16A H -0.1452 0.0065 0.2233 0.029 Uiso 1 1 calc R U . . .
C13 C -0.12457(14) 0.01874(17) 0.10896(9) 0.0276(5) Uani 1 1 d . . . . .
H13A H -0.0901 0.0179 0.0847 0.033 Uiso 1 1 calc R U . . .
C12 C -0.10425(12) 0.01006(16) 0.15692(8) 0.0224(5) Uani 1 1 d . . . . .
C34 C 0.78108(12) 0.25361(18) 0.05097(9) 0.0258(5) Uani 1 1 d . . . . .
H34A H 0.7631 0.2518 0.0198 0.031 Uiso 1 1 calc R U . . .
C32 C 0.83325(14) 0.25700(19) 0.14203(9) 0.0319(5) Uani 1 1 d . . . . .
H32A H 0.8525 0.2575 0.1728 0.038 Uiso 1 1 calc R U . . .
C33 C 0.87716(13) 0.24363(18) 0.10280(9) 0.0290(5) Uani 1 1 d . . . . .
H33A H 0.9263 0.2357 0.1079 0.035 Uiso 1 1 calc R U . . .
N2 N -0.22829(10) 0.02128(14) 0.18125(8) 0.0247(4) Uani 1 1 d . . . . .
N4 N 0.85219(10) 0.24147(15) 0.05763(7) 0.0259(4) Uani 1 1 d . . . . .
C14 C -0.19723(14) 0.02874(19) 0.09818(9) 0.0319(6) Uani 1 1 d . . . . .
H14A H -0.2121 0.0350 0.0665 0.038 Uiso 1 1 calc R U . . .
C15 C -0.24740(13) 0.02930(18) 0.13495(9) 0.0294(5) Uani 1 1 d . . . . .
H15A H -0.2960 0.0354 0.1273 0.035 Uiso 1 1 calc R U . . .
H2 H 0.2372(17) -0.1554(16) 0.2345(14) 0.058(12) Uiso 1 1 d D . . . .
H3 H 0.1132(14) 0.145(3) 0.2694(14) 0.057(12) Uiso 1 1 d D . . . .
H4 H 0.187(2) 0.139(10) 0.261(2) 0.29(7) Uiso 1 1 d D . . . .
H8 H 0.376(2) 0.4421(19) 0.0272(16) 0.071(14) Uiso 1 1 d D . . . .
H5 H 0.4540(18) 0.135(3) 0.0044(13) 0.057(12) Uiso 1 1 d D . . . .
H7 H 0.3206(19) 0.385(3) 0.0367(17) 0.092(17) Uiso 1 1 d D . . . .
H6 H 0.5210(16) 0.146(4) -0.018(2) 0.14(3) Uiso 1 1 d D . . . .

loop_
_atom_site_aniso_label
_atom_site_aniso_U_11
_atom_site_aniso_U_22
_atom_site_aniso_U_33
_atom_site_aniso_U_23
_atom_site_aniso_U_13
_atom_site_aniso_U_12
Ni1 0.0288(2) 0.0395(3) 0.0402(3) 0.00371(14) -0.00012(14) -0.00314(14)
Ni2 0.0303(2) 0.0472(3) 0.0386(3) 0.00289(16) 0.00240(14) -0.00553(15)
O5 0.0182(7) 0.0207(8) 0.0266(8) 0.0008(6) 0.0064(6) -0.0042(6)
O7 0.0176(8) 0.0435(10) 0.0259(8) 0.0124(7) -0.0026(6) -0.0096(7)
O10 0.0212(8) 0.0321(9) 0.0348(9) -0.0011(7) 0.0066(7) 0.0014(7)
N3 0.0146(9) 0.0285(10) 0.0210(9) 0.0015(8) 0.0028(7) -0.0024(7)
O9 0.0309(10) 0.0207(9) 0.0520(12) -0.0017(8) -0.0030(8) -0.0006(7)
O6 0.0406(11) 0.0226(9) 0.0437(11) -0.0024(7) 0.0248(9) -0.0046(7)
O1 0.0207(8) 0.0456(11) 0.0323(9) 0.0175(8) -0.0062(7) -0.0117(7)
O3 0.0197(8) 0.0372(10) 0.0273(9) 0.0037(7) 0.0081(7) -0.0099(7)
N1 0.0133(9) 0.0258(9) 0.0227(9) 0.0033(7) 0.0016(7) -0.0033(7)
O12 0.0261(9) 0.0340(10) 0.0495(12) -0.0058(9) 0.0078(8) -0.0041(8)
O8 0.0327(10) 0.0395(11) 0.0315(9) 0.0089(8) 0.0019(7) -0.0146(8)
C1 0.0170(11) 0.0279(12) 0.0242(11) 0.0060(9) 0.0004(8) -0.0049(9)
C35 0.0172(10) 0.0311(12) 0.0224(11) 0.0018(9) 0.0035(8) -0.0027(9)
C21 0.0155(11) 0.0299(12) 0.0244(11) -0.0037(9) 0.0029(9) -0.0009(8)
C36 0.0166(10) 0.0235(11) 0.0214(10) 0.0020(8) 0.0026(8) -0.0015(8)
C30 0.0172(11) 0.0292(12) 0.0239(11) 0.0003(9) 0.0013(9) -0.0003(9)
C19 0.0175(10) 0.0265(11) 0.0196(10) -0.0007(8) 0.0024(8) -0.0036(8)
C27 0.0179(10) 0.0232(11) 0.0216(10) 0.0003(8) 0.0040(8) -0.0040(8)
C23 0.0198(11) 0.0271(11) 0.0200(10) 0.0003(9) 0.0041(8) -0.0030(9)
C26 0.0272(12) 0.0239(12) 0.0322(12) 0.0023(9) 0.0135(10) 0.0022(9)
C20 0.0160(10) 0.0329(12) 0.0220(11) 0.0005(9) 0.0047(8) -0.0034(9)
C25 0.0294(13) 0.0256(12) 0.0308(12) 0.0054(9) 0.0115(10) -0.0003(9)
C17 0.0208(11) 0.0403(14) 0.0286(12) 0.0124(11) -0.0009(9) -0.0069(10)
O4 0.0571(14) 0.0414(12) 0.0732(16) -0.0053(11) 0.0430(13) -0.0095(11)
C6 0.0148(10) 0.0350(13) 0.0213(10) 0.0030(9) 0.0021(8) -0.0062(9)
C3 0.0155(11) 0.0280(11) 0.0236(11) 0.0015(9) 0.0018(9) -0.0011(9)
C2 0.0156(11) 0.0329(12) 0.0268(11) 0.0073(10) 0.0036(9) -0.0042(9)
O2 0.0316(10) 0.0762(16) 0.0459(12) 0.0344(11) -0.0089(9) -0.0256(11)
C8 0.0248(12) 0.0338(14) 0.0363(14) -0.0006(11) 0.0091(10) -0.0030(10)
C4 0.0178(11) 0.0340(12) 0.0215(10) 0.0053(9) 0.0024(8) -0.0019(9)
C24 0.0166(10) 0.0296(12) 0.0201(10) 0.0011(9) 0.0034(8) -0.0045(8)
C5 0.0181(10) 0.0258(11) 0.0228(11) 0.0025(9) 0.0044(9) -0.0035(9)
C22 0.0198(11) 0.0332(12) 0.0206(10) 0.0032(9) 0.0023(9) -0.0006(9)
C29 0.0260(12) 0.0297(13) 0.0380(13) 0.0051(10) 0.0118(10) 0.0062(10)
C11 0.0225(12) 0.0355(14) 0.0387(14) 0.0066(11) 0.0116(10) -0.0008(10)
C28 0.0310(13) 0.0251(12) 0.0357(13) 0.0082(10) 0.0099(10) 0.0007(10)
O11 0.0369(11) 0.0361(11) 0.0476(12) -0.0001(9) 0.0192(9) 0.0015(9)
C9 0.0217(11) 0.0362(13) 0.0232(11) 0.0010(10) 0.0038(9) -0.0101(10)
C18 0.0235(12) 0.0365(14) 0.0281(12) 0.0000(10) 0.0067(10) -0.0087(10)
C31 0.0238(12) 0.0388(14) 0.0255(12) -0.0037(10) 0.0002(10) -0.0012(10)
C10 0.0314(13) 0.0317(13) 0.0369(13) 0.0088(11) 0.0103(11) -0.0065(10)
C7 0.0260(12) 0.0294(13) 0.0378(14) 0.0065(10) 0.0081(11) -0.0047(10)
C16 0.0150(11) 0.0349(13) 0.0234(11) 0.0013(9) 0.0009(9) -0.0015(9)
C13 0.0244(12) 0.0350(13) 0.0233(11) 0.0021(9) 0.0021(9) -0.0002(10)
C12 0.0157(11) 0.0267(11) 0.0248(11) 0.0027(9) 0.0003(9) -0.0017(8)
C34 0.0172(11) 0.0369(13) 0.0234(11) 0.0010(10) -0.0006(9) 0.0030(10)
C32 0.0285(13) 0.0401(14) 0.0270(12) -0.0023(10) -0.0061(10) 0.0000(11)
C33 0.0201(11) 0.0367(13) 0.0302(12) -0.0010(10) -0.0040(9) 0.0026(10)
N2 0.0150(9) 0.0314(11) 0.0276(10) 0.0010(8) 0.0012(8) 0.0006(7)
N4 0.0140(9) 0.0360(11) 0.0275(10) 0.0002(8) 0.0004(8) 0.0039(8)
C14 0.0305(14) 0.0395(14) 0.0257(12) 0.0019(10) -0.0065(10) -0.0023(10)
C15 0.0192(11) 0.0378(14) 0.0312(13) 0.0001(10) -0.0050(10) 0.0007(10)

loop_
_atom_type_symbol
_atom_type_description
_atom_type_scat_dispersion_real
_atom_type_scat_dispersion_imag
_atom_type_scat_source
C C 0.0033 0.0016 'International Tables Vol C Tables 4.2.6.8 and 6.1.1.4'
H H 0.0000 0.0000 'International Tables Vol C Tables 4.2.6.8 and 6.1.1.4'
N N 0.0061 0.0033 'International Tables Vol C Tables 4.2.6.8 and 6.1.1.4'
O O 0.0106 0.0060 'International Tables Vol C Tables 4.2.6.8 and 6.1.1.4'
Ni Ni 0.3393 1.1124 'International Tables Vol C Tables 4.2.6.8 and 6.1.1.4'

loop_
_geom_angle_atom_site_label_1
_geom_angle_atom_site_label_2
_geom_angle_atom_site_label_3
_geom_angle
_geom_angle_site_symmetry_1
_geom_angle_site_symmetry_3
_geom_angle_publ_flag
O1 Ni1 O5 174.56(8) . . ?
O1 Ni1 O9 91.98(8) . . ?
O5 Ni1 O9 82.85(7) . . ?
O1 Ni1 N2 89.54(8) . 6_656 ?
O5 Ni1 N2 88.66(8) . 6_656 ?
O9 Ni1 N2 88.64(8) . 6_656 ?
O1 Ni1 O10 92.72(8) . . ?
O5 Ni1 O10 92.40(7) . . ?
O9 Ni1 O10 174.91(7) . . ?
N2 Ni1 O10 89.45(8) 6_656 . ?
O1 Ni1 N1 79.52(7) . . ?
O5 Ni1 N1 102.47(7) . . ?
O9 Ni1 N1 94.28(8) . . ?
N2 Ni1 N1 168.76(8) 6_656 . ?
O10 Ni1 N1 88.50(8) . . ?
O7 Ni2 O3 171.69(8) . . ?
O7 Ni2 O12 88.76(8) . . ?
O3 Ni2 O12 82.95(8) . . ?
O7 Ni2 O11 95.96(8) . . ?
O3 Ni2 O11 92.33(8) . . ?
O12 Ni2 O11 175.22(8) . . ?
O7 Ni2 N4 90.32(8) . 4_455 ?
O3 Ni2 N4 90.12(8) . 4_455 ?
O12 Ni2 N4 89.12(9) . 4_455 ?
O11 Ni2 N4 91.60(9) . 4_455 ?
O7 Ni2 N3 80.14(7) . . ?
O3 Ni2 N3 100.36(7) . . ?
O12 Ni2 N3 97.67(8) . . ?
O11 Ni2 N3 82.45(9) . . ?
N4 Ni2 N3 168.11(7) 4_455 . ?
C36 O5 Ni1 129.16(15) . . ?
C35 O7 Ni2 116.50(15) . . ?
C19 N3 C23 117.33(19) . . ?
C19 N3 Ni2 105.78(14) . . ?
C23 N3 Ni2 131.18(15) . . ?
C17 O1 Ni1 117.40(15) . . ?
C18 O3 Ni2 130.75(17) . . ?
C5 N1 C1 116.68(19) . . ?
C5 N1 Ni1 132.27(15) . . ?
C1 N1 Ni1 109.25(15) . . ?
N1 C1 C2 123.3(2) . . ?
N1 C1 C17 115.8(2) . . ?
C2 C1 C17 120.9(2) . . ?
O8 C35 O7 125.3(2) . . ?
O8 C35 C19 119.3(2) . . ?
O7 C35 C19 115.5(2) . . ?
C20 C21 C22 117.1(2) . . ?
C20 C21 C30 120.8(2) . . ?
C22 C21 C30 122.2(2) . . ?
O5 C36 O6 125.0(2) . . ?
O5 C36 C27 117.0(2) . . ?
O6 C36 C27 117.9(2) . . ?
C31 C30 C34 118.2(2) . . ?
C31 C30 C21 123.1(2) . . ?
C34 C30 C21 118.8(2) . . ?
N3 C19 C20 123.6(2) . . ?
N3 C19 C35 115.9(2) . . ?
C20 C19 C35 120.4(2) . . ?
C26 C27 C28 118.9(2) . . ?
C26 C27 C36 119.9(2) . . ?
C28 C27 C36 121.2(2) . . ?
N3 C23 C22 122.1(2) . . ?
N3 C23 C24 117.2(2) . . ?
C22 C23 C24 120.6(2) . . ?
C27 C26 C25 121.3(2) . . ?
C19 C20 C21 119.5(2) . . ?
C26 C25 C24 120.3(2) . . ?
O2 C17 O1 125.0(2) . . ?
O2 C17 C1 118.7(2) . . ?
O1 C17 C1 116.3(2) . . ?
C11 C6 C7 119.4(2) . . ?
C11 C6 C5 121.9(2) . . ?
C7 C6 C5 118.6(2) . . ?
C4 C3 C2 116.8(2) . . ?
C4 C3 C12 123.0(2) . . ?
C2 C3 C12 120.1(2) . . ?
C1 C2 C3 119.8(2) . . ?
C7 C8 C9 120.1(3) . . ?
C5 C4 C3 120.2(2) . . ?
C29 C24 C25 118.7(2) . . ?
C29 C24 C23 122.6(2) . . ?
C25 C24 C23 118.7(2) . . ?
N1 C5 C4 122.8(2) . . ?
N1 C5 C6 117.4(2) . . ?
C4 C5 C6 119.8(2) . . ?
C23 C22 C21 120.1(2) . . ?
C28 C29 C24 120.5(2) . . ?
C6 C11 C10 120.0(2) . . ?
C29 C28 C27 120.3(2) . . ?
C10 C9 C8 119.8(2) . . ?
C10 C9 C18 120.5(2) . . ?
C8 C9 C18 119.8(2) . . ?
O3 C18 O4 125.7(2) . . ?
O3 C18 C9 115.9(2) . . ?
O4 C18 C9 118.4(2) . . ?
C32 C31 C30 118.9(2) . . ?
C9 C10 C11 120.3(2) . . ?
C8 C7 C6 120.4(2) . . ?
N2 C16 C12 124.2(2) . . ?
C14 C13 C12 118.6(2) . . ?
C16 C12 C13 117.6(2) . . ?
C16 C12 C3 118.1(2) . . ?
C13 C12 C3 124.3(2) . . ?
N4 C34 C30 123.1(2) . . ?
C33 C32 C31 119.1(2) . . ?
N4 C33 C32 123.0(2) . . ?
C16 N2 C15 117.8(2) . . ?
C16 N2 Ni1 116.52(16) . 6_556 ?
C15 N2 Ni1 125.52(16) . 6_556 ?
C33 N4 C34 117.7(2) . . ?
C33 N4 Ni2 121.88(16) . 4 ?
C34 N4 Ni2 120.41(17) . 4 ?
C15 C14 C13 119.5(2) . . ?
N2 C15 C14 122.2(2) . . ?

loop_
_geom_bond_atom_site_label_1
_geom_bond_atom_site_label_2
_geom_bond_distance
_geom_bond_site_symmetry_2
_geom_bond_publ_flag
Ni1 O1 2.0291(17) . ?
Ni1 O5 2.0551(16) . ?
Ni1 O9 2.085(2) . ?
Ni1 N2 2.095(2) 6_656 ?
Ni1 O10 2.1078(19) . ?
Ni1 N1 2.152(2) . ?
Ni2 O7 2.0022(17) . ?
Ni2 O3 2.0085(16) . ?
Ni2 O12 2.091(2) . ?
Ni2 O11 2.106(2) . ?
Ni2 N4 2.106(2) 4_455 ?
Ni2 N3 2.1967(19) . ?
O5 C36 1.249(3) . ?
O7 C35 1.266(3) . ?
N3 C19 1.339(3) . ?
N3 C23 1.359(3) . ?
O6 C36 1.255(3) . ?
O1 C17 1.257(3) . ?
O3 C18 1.249(3) . ?
N1 C5 1.349(3) . ?
N1 C1 1.360(3) . ?
O8 C35 1.232(3) . ?
C1 C2 1.375(3) . ?
C1 C17 1.509(3) . ?
C35 C19 1.515(3) . ?
C21 C20 1.396(3) . ?
C21 C22 1.397(3) . ?
C21 C30 1.480(3) . ?
C36 C27 1.515(3) . ?
C30 C31 1.390(4) . ?
C30 C34 1.392(3) . ?
C19 C20 1.385(3) . ?
C27 C26 1.377(3) . ?
C27 C28 1.391(3) . ?
C23 C22 1.392(3) . ?
C23 C24 1.485(3) . ?
C26 C25 1.379(3) . ?
C25 C24 1.393(3) . ?
C17 O2 1.244(3) . ?
O4 C18 1.254(4) . ?
C6 C11 1.377(4) . ?
C6 C7 1.393(4) . ?
C6 C5 1.488(3) . ?
C3 C4 1.392(3) . ?
C3 C2 1.400(3) . ?
C3 C12 1.478(3) . ?
C8 C7 1.380(4) . ?
C8 C9 1.381(4) . ?
C4 C5 1.386(3) . ?
C24 C29 1.392(3) . ?
C29 C28 1.388(3) . ?
C11 C10 1.393(3) . ?
C9 C10 1.380(4) . ?
C9 C18 1.510(3) . ?
C31 C32 1.384(4) . ?
C16 N2 1.331(3) . ?
C16 C12 1.389(3) . ?
C13 C14 1.388(4) . ?
C13 C12 1.395(3) . ?
C34 N4 1.344(3) . ?
C32 C33 1.378(4) . ?
C33 N4 1.342(3) . ?
N2 C15 1.344(3) . ?
N2 Ni1 2.095(2) 6_556 ?
N4 Ni2 2.106(2) 4 ?
C14 C15 1.384(4) . ?

loop_
_platon_squeeze_void_nr
_platon_squeeze_void_average_x
_platon_squeeze_void_average_y
_platon_squeeze_void_average_z
_platon_squeeze_void_volume
_platon_squeeze_void_count_electrons
1 0.500 0.000 0.000 267.4 3.8
2 0.000 0.000 0.500 267.6 3.6
3 0.986 0.203 0.239 22.4 0.3
4 0.486 0.203 0.260 22.2 0.2
5 0.484 0.298 0.760 22.0 0.2
6 -0.016 0.298 0.740 22.2 0.2
7 0.000 0.500 -0.001 267.0 3.3
8 0.500 0.500 0.500 267.1 3.5
9 0.516 0.702 0.240 22.7 0.2
10 0.015 0.702 0.260 22.5 0.2
11 0.015 0.798 0.760 22.8 0.1
12 0.515 0.798 0.740 23.1 0.2
